data_7705150
loop_
_publ_author_name
'Abdolla, Noreldin S. Y.'
'Davies, David L.'
'Lowe, Mark P.'
'Singh, Kuldip'

_publ_section_title
;
 Bis-cyclometallated Ir(III) complexes containing
 2-(1<i>H</i>-pyrazol-3-yl)pyridine ligands; influence of substituents and
 cyclometallating ligands on response to changes in pH.
;
_journal_issue 34
_journal_name_full 'Dalton transactions (Cambridge, England : 2003)'
_journal_page_first 12025
_journal_page_last 12036
_journal_paper_doi 10.1039/d0dt02434a
_journal_volume 49
_journal_year 2020
_chemical_formula_moiety 'C30 H23 Ir N5,P F6,H2 O'
_chemical_formula_sum 'C30 H25 F6 Ir N5 O P'
_chemical_formula_weight 808.72
_space_group_IT_number 61
_space_group_name_Hall '-P 2ac 2ab'
_space_group_name_H-M_alt 'P b c a'
_symmetry_cell_setting orthorhombic
_symmetry_space_group_name_H-M 'P b c a'
_atom_sites_solution_hydrogens geom
_atom_sites_solution_primary direct
_atom_sites_solution_secondary difmap
_audit_creation_method SHELXL-97
_audit_update_record
;
2020-07-07 deposited with the CCDC.	2020-08-12 downloaded from the CCDC.
;
_cell_angle_alpha 90.00
_cell_angle_beta 90.00
_cell_angle_gamma 90.00
_cell_formula_units_Z 8
_cell_length_a 10.7474(16)
_cell_length_b 17.421(3)
_cell_length_c 31.295(5)
_cell_measurement_reflns_used 899
_cell_measurement_temperature 150(2)
_cell_measurement_theta_max 23.289
_cell_measurement_theta_min 2.320
_cell_volume 5859.4(16)
_computing_cell_refinement 'Bruker SMART'
_computing_data_collection 'Bruker SMART'
_computing_data_reduction 'Bruker SHELXTL'
_computing_molecular_graphics 'Bruker SHELXTL'
_computing_publication_material 'Bruker SHELXTL'
_computing_structure_refinement 'SHELXL-97 (Sheldrick, 1997)'
_computing_structure_solution 'SHELXS-97 (Sheldrick, 1990)'
_diffrn_ambient_temperature 150(2)
_diffrn_measured_fraction_theta_full 0.999
_diffrn_measured_fraction_theta_max 0.999
_diffrn_measurement_device_type 'Bruker Apex 2000 CCD area detector'
_diffrn_measurement_method 'phi and omega scans'
_diffrn_radiation_monochromator graphite
_diffrn_radiation_source 'fine-focus sealed tube'
_diffrn_radiation_type MoK\a
_diffrn_radiation_wavelength 0.71073
_diffrn_reflns_av_R_equivalents 0.0989
_diffrn_reflns_av_sigmaI/netI 0.0695
_diffrn_reflns_limit_h_max 12
_diffrn_reflns_limit_h_min -13
_diffrn_reflns_limit_k_max 21
_diffrn_reflns_limit_k_min -21
_diffrn_reflns_limit_l_max 38
_diffrn_reflns_limit_l_min -38
_diffrn_reflns_number 43518
_diffrn_reflns_theta_full 26.00
_diffrn_reflns_theta_max 26.00
_diffrn_reflns_theta_min 2.30
_exptl_absorpt_coefficient_mu 4.684
_exptl_absorpt_correction_T_max 0.831
_exptl_absorpt_correction_T_min 0.592
_exptl_absorpt_correction_type empirical
_exptl_absorpt_process_details
;
absorption correction based on 10933 reflections(SADABS);Rint 0.1020 before
correction and 0.0492 after.
;
_exptl_crystal_colour yellow
_exptl_crystal_density_diffrn 1.833
_exptl_crystal_density_method 'not measured'
_exptl_crystal_description plate
_exptl_crystal_F_000 3152
_exptl_crystal_size_max 0.15
_exptl_crystal_size_mid 0.09
_exptl_crystal_size_min 0.04
_refine_diff_density_max 0.922
_refine_diff_density_min -0.791
_refine_diff_density_rms 0.131
_refine_ls_extinction_method none
_refine_ls_goodness_of_fit_ref 0.983
_refine_ls_hydrogen_treatment constr
_refine_ls_matrix_type full
_refine_ls_number_parameters 397
_refine_ls_number_reflns 5755
_refine_ls_number_restraints 9
_refine_ls_restrained_S_all 1.000
_refine_ls_R_factor_all 0.0878
_refine_ls_R_factor_gt 0.0416
_refine_ls_shift/su_max 0.002
_refine_ls_shift/su_mean 0.000
_refine_ls_structure_factor_coef Fsqd
_refine_ls_weighting_details 'calc w=1/[\s^2^(Fo^2^)+(0.0264P)^2^+0.0000P] where P=(Fo^2^+2Fc^2^)/3'
_refine_ls_weighting_scheme calc
_refine_ls_wR_factor_gt 0.0754
_refine_ls_wR_factor_ref 0.0853
_reflns_number_gt 3305
_reflns_number_total 5755
_reflns_threshold_expression >2sigma(I)
_cod_data_source_file d0dt02434a2.cif
_cod_data_source_block 15078
_cod_depositor_comments
;
The following automatic conversions were performed:

data item '_symmetry_cell_setting' value 'Orthorhombic' was changed
to 'orthorhombic' in accordance with the
/home/data/users/saulius/crontab/automatic-downloads/rss-feeds/RSC/lib/dictionaries/cif_core.dic
dictionary named 'cif_core.dic' version 2.4.2 last updated on
2011-04-26.

Automatic conversion script
Id: cif_fix_values 7556 2019-12-06 15:28:31Z antanas 

 Adding full bibliography for 7705149--7705156.cif.
;
_cod_original_cell_volume 5859.5(15)
_cod_original_sg_symbol_H-M Pbca
_cod_database_code 7705150

loop_
_symmetry_equiv_pos_as_xyz
'x, y, z'
'-x+1/2, -y, z+1/2'
'-x, y+1/2, -z+1/2'
'x+1/2, -y+1/2, -z'
'-x, -y, -z'
'x-1/2, y, -z-1/2'
'x, -y-1/2, z-1/2'
'-x-1/2, y-1/2, z'

loop_
_atom_site_label
_atom_site_type_symbol
_atom_site_fract_x
_atom_site_fract_y
_atom_site_fract_z
_atom_site_U_iso_or_equiv
_atom_site_adp_type
_atom_site_occupancy
_atom_site_symmetry_multiplicity
_atom_site_calc_flag
_atom_site_refinement_flags
_atom_site_disorder_assembly
_atom_site_disorder_group
Ir1 Ir 0.45472(2) 0.99966(2) 0.642214(7) 0.02338(8) Uani 1 1 d . . .
N1 N 0.3065(5) 1.0519(3) 0.67156(17) 0.0236(13) Uani 1 1 d . . .
N2 N 0.6159(5) 0.9545(3) 0.61903(16) 0.0285(14) Uani 1 1 d . . .
N3 N 0.4031(5) 1.0261(3) 0.57855(17) 0.0259(14) Uani 1 1 d . . .
N4 N 0.4316(5) 1.0806(3) 0.54960(18) 0.0332(15) Uani 1 1 d . . .
H4A H 0.4829 1.1192 0.5542 0.040 Uiso 1 1 calc R . .
N5 N 0.3313(5) 0.9080(3) 0.62336(18) 0.0275(14) Uani 1 1 d . . .
C1 C 0.2215(6) 1.0945(4) 0.6512(2) 0.0274(17) Uani 1 1 d . . .
H1 H 0.2254 1.0986 0.6210 0.033 Uiso 1 1 calc R . .
C2 C 0.1296(6) 1.1321(4) 0.6726(2) 0.0321(18) Uani 1 1 d . . .
H2 H 0.0713 1.1630 0.6575 0.039 Uiso 1 1 calc R . .
C3 C 0.1224(7) 1.1246(4) 0.7163(2) 0.0343(18) Uani 1 1 d . . .
H3 H 0.0591 1.1507 0.7317 0.041 Uiso 1 1 calc R . .
C4 C 0.2067(6) 1.0795(4) 0.7376(2) 0.0279(17) Uani 1 1 d . . .
H4 H 0.2014 1.0736 0.7677 0.034 Uiso 1 1 calc R . .
C5 C 0.2999(6) 1.0426(4) 0.7146(2) 0.0227(15) Uani 1 1 d . . .
C6 C 0.3959(6) 0.9907(4) 0.73227(19) 0.0228(15) Uani 1 1 d . . .
C7 C 0.4019(7) 0.9710(4) 0.7751(2) 0.0350(19) Uani 1 1 d . . .
H7 H 0.3431 0.9911 0.7948 0.042 Uiso 1 1 calc R . .
C8 C 0.4949(7) 0.9216(4) 0.7888(2) 0.039(2) Uani 1 1 d . . .
H8 H 0.5007 0.9081 0.8181 0.046 Uiso 1 1 calc R . .
C9 C 0.5783(7) 0.8921(4) 0.7601(2) 0.0374(19) Uani 1 1 d . . .
H9 H 0.6409 0.8574 0.7695 0.045 Uiso 1 1 calc R . .
C10 C 0.5717(6) 0.9128(4) 0.7175(2) 0.0332(18) Uani 1 1 d . . .
H10 H 0.6299 0.8914 0.6980 0.040 Uiso 1 1 calc R . .
C11 C 0.4837(6) 0.9634(4) 0.70232(19) 0.0215(15) Uani 1 1 d . . .
C12 C 0.6269(7) 0.8827(4) 0.6035(2) 0.0325(18) Uani 1 1 d . . .
H12 H 0.5560 0.8502 0.6033 0.039 Uiso 1 1 calc R . .
C13 C 0.7370(7) 0.8555(5) 0.5879(2) 0.044(2) Uani 1 1 d . . .
H13 H 0.7422 0.8049 0.5768 0.053 Uiso 1 1 calc R . .
C14 C 0.8392(7) 0.9013(5) 0.5884(2) 0.040(2) Uani 1 1 d . . .
H14 H 0.9159 0.8829 0.5773 0.048 Uiso 1 1 calc R . .
C15 C 0.8319(7) 0.9740(4) 0.6047(2) 0.041(2) Uani 1 1 d . . .
H15 H 0.9037 1.0058 0.6056 0.049 Uiso 1 1 calc R . .
C16 C 0.7172(6) 1.0014(5) 0.62039(18) 0.0296(15) Uani 1 1 d . . .
C17 C 0.6938(6) 1.0761(4) 0.6395(2) 0.0259(16) Uani 1 1 d . . .
C18 C 0.7851(7) 1.1320(4) 0.6448(2) 0.0367(19) Uani 1 1 d . . .
H18 H 0.8677 1.1227 0.6354 0.044 Uiso 1 1 calc R . .
C19 C 0.7554(7) 1.2005(4) 0.6638(2) 0.039(2) Uani 1 1 d . . .
H19 H 0.8174 1.2388 0.6674 0.047 Uiso 1 1 calc R . .
C20 C 0.6345(7) 1.2137(4) 0.6778(2) 0.0371(19) Uani 1 1 d . . .
H20 H 0.6138 1.2611 0.6910 0.044 Uiso 1 1 calc R . .
C21 C 0.5457(6) 1.1587(4) 0.6726(2) 0.0275(16) Uani 1 1 d . . .
H21 H 0.4639 1.1688 0.6826 0.033 Uiso 1 1 calc R . .
C22 C 0.5694(6) 1.0883(4) 0.65311(19) 0.0238(16) Uani 1 1 d . . .
C23 C 0.3246(6) 0.9790(4) 0.5589(2) 0.0292(18) Uani 1 1 d . . .
C24 C 0.3013(7) 1.0042(6) 0.5171(2) 0.048(2) Uani 1 1 d . . .
H24 H 0.2482 0.9815 0.4964 0.058 Uiso 1 1 calc R . .
C25 C 0.3713(8) 1.0681(5) 0.5130(2) 0.050(2) Uani 1 1 d . . .
H25 H 0.3769 1.0990 0.4880 0.060 Uiso 1 1 calc R . .
C26 C 0.2802(6) 0.9141(4) 0.5839(2) 0.0350(19) Uani 1 1 d . . .
C27 C 0.1933(7) 0.8617(5) 0.5708(3) 0.047(2) Uani 1 1 d . . .
H27 H 0.1583 0.8665 0.5431 0.056 Uiso 1 1 calc R . .
C28 C 0.1556(7) 0.8032(5) 0.5964(3) 0.053(2) Uani 1 1 d . . .
H28 H 0.0952 0.7672 0.5868 0.063 Uiso 1 1 calc R . .
C29 C 0.2071(7) 0.7974(4) 0.6363(3) 0.047(2) Uani 1 1 d . . .
H29 H 0.1826 0.7573 0.6551 0.056 Uiso 1 1 calc R . .
C30 C 0.2947(6) 0.8502(4) 0.6487(2) 0.0344(19) Uani 1 1 d . . .
H30 H 0.3307 0.8457 0.6763 0.041 Uiso 1 1 calc R . .
P1 P 0.9823(2) 0.81990(15) 0.45770(7) 0.0486(6) Uani 1 1 d U . .
F1 F 0.9439(5) 0.8946(3) 0.43291(17) 0.0924(19) Uani 1 1 d . . .
F2 F 0.9670(5) 0.8620(4) 0.50165(16) 0.104(2) Uani 1 1 d . . .
F3 F 1.1210(4) 0.8488(4) 0.45419(17) 0.107(2) Uani 1 1 d . . .
F4 F 0.9985(5) 0.7783(3) 0.41305(14) 0.0700(15) Uani 1 1 d . . .
F5 F 0.8449(5) 0.7968(5) 0.4602(2) 0.154(3) Uani 1 1 d . . .
F6 F 1.0301(8) 0.7492(4) 0.4812(2) 0.165(3) Uani 1 1 d U . .
O1 O 0.3852(5) 0.8107(3) 0.44720(17) 0.0622(17) Uani 1 1 d D . .
H1A H 0.3194 0.8134 0.4319 0.075 Uiso 1 1 d RD . .
H1B H 0.3739 0.7820 0.4692 0.075 Uiso 1 1 d RD . .

loop_
_atom_site_aniso_label
_atom_site_aniso_U_11
_atom_site_aniso_U_22
_atom_site_aniso_U_33
_atom_site_aniso_U_23
_atom_site_aniso_U_13
_atom_site_aniso_U_12
Ir1 0.02203(13) 0.02857(14) 0.01952(13) -0.00047(17) -0.00056(11) 0.00145(18)
N1 0.019(3) 0.032(3) 0.020(3) -0.001(3) 0.002(2) -0.003(3)
N2 0.026(3) 0.039(4) 0.020(3) 0.006(3) 0.004(3) 0.005(3)
N3 0.023(3) 0.034(4) 0.021(3) 0.006(3) 0.000(3) 0.003(3)
N4 0.042(4) 0.029(4) 0.029(4) -0.001(3) 0.003(3) 0.003(3)
N5 0.022(3) 0.032(4) 0.029(3) -0.009(3) 0.000(3) 0.002(3)
C1 0.024(4) 0.029(4) 0.030(4) -0.002(3) -0.002(3) -0.003(3)
C2 0.025(4) 0.032(4) 0.040(5) -0.002(4) -0.002(4) 0.000(4)
C3 0.030(4) 0.041(5) 0.032(4) 0.002(4) 0.008(4) 0.001(4)
C4 0.028(4) 0.031(4) 0.024(4) -0.001(3) 0.001(3) -0.002(3)
C5 0.021(4) 0.028(4) 0.019(4) 0.001(3) -0.001(3) -0.001(3)
C6 0.026(3) 0.017(4) 0.026(3) 0.008(3) 0.003(3) -0.005(3)
C7 0.035(4) 0.039(5) 0.031(4) -0.004(3) 0.009(4) 0.000(4)
C8 0.049(5) 0.041(5) 0.025(4) 0.012(4) -0.002(4) -0.005(4)
C9 0.041(5) 0.037(5) 0.035(5) 0.011(4) -0.004(4) 0.007(4)
C10 0.038(5) 0.031(4) 0.031(4) 0.002(4) 0.003(3) 0.000(4)
C11 0.021(4) 0.029(4) 0.014(3) 0.005(3) -0.003(3) -0.004(3)
C12 0.037(5) 0.035(5) 0.026(4) 0.000(3) 0.003(4) 0.002(4)
C13 0.054(6) 0.040(5) 0.039(5) -0.006(4) 0.009(4) 0.011(4)
C14 0.029(5) 0.060(6) 0.031(5) -0.008(4) 0.000(3) 0.019(4)
C15 0.025(4) 0.061(6) 0.036(5) -0.004(4) -0.001(3) 0.002(4)
C16 0.029(4) 0.043(4) 0.017(3) 0.005(5) 0.000(3) 0.008(5)
C17 0.028(4) 0.036(4) 0.014(4) 0.008(3) -0.003(3) 0.002(3)
C18 0.029(4) 0.045(5) 0.036(5) 0.010(4) 0.002(4) -0.007(4)
C19 0.040(5) 0.031(5) 0.047(5) 0.006(4) -0.001(4) -0.017(4)
C20 0.048(5) 0.024(4) 0.039(5) -0.003(3) -0.009(4) -0.001(4)
C21 0.030(4) 0.026(4) 0.026(4) 0.005(3) -0.004(3) 0.005(3)
C22 0.033(4) 0.021(4) 0.017(4) 0.001(3) -0.002(3) -0.003(3)
C23 0.029(4) 0.027(5) 0.031(4) -0.009(3) -0.002(3) 0.008(3)
C24 0.042(5) 0.072(6) 0.031(4) -0.024(6) -0.017(3) 0.020(6)
C25 0.057(6) 0.067(7) 0.025(5) 0.008(4) -0.009(4) 0.022(5)
C26 0.025(4) 0.042(5) 0.038(5) -0.016(4) -0.003(3) 0.012(4)
C27 0.028(5) 0.052(6) 0.060(6) -0.019(5) -0.001(4) 0.007(4)
C28 0.030(5) 0.044(6) 0.084(8) -0.020(5) 0.000(5) -0.003(4)
C29 0.036(5) 0.028(5) 0.077(7) -0.002(5) 0.015(5) -0.001(4)
C30 0.036(4) 0.028(4) 0.039(5) -0.002(4) 0.010(4) -0.001(4)
P1 0.0439(14) 0.0686(17) 0.0332(13) 0.0020(12) 0.0061(11) 0.0085(13)
F1 0.137(5) 0.072(4) 0.068(4) -0.003(3) -0.003(4) 0.037(4)
F2 0.079(4) 0.200(7) 0.034(3) -0.034(4) -0.004(3) 0.040(4)
F3 0.045(3) 0.202(7) 0.074(4) -0.026(4) 0.000(3) -0.003(4)
F4 0.106(4) 0.057(3) 0.047(3) -0.012(3) 0.003(3) 0.007(3)
F5 0.069(4) 0.222(9) 0.170(7) -0.098(6) 0.046(5) -0.084(5)
F6 0.274(9) 0.119(6) 0.102(5) 0.078(4) 0.073(6) 0.108(6)
O1 0.069(4) 0.046(4) 0.072(4) 0.014(3) -0.027(3) -0.007(3)

loop_
_atom_type_symbol
_atom_type_description
_atom_type_scat_dispersion_real
_atom_type_scat_dispersion_imag
_atom_type_scat_source
C C 0.0033 0.0016 'International Tables Vol C Tables 4.2.6.8 and 6.1.1.4'
H H 0.0000 0.0000 'International Tables Vol C Tables 4.2.6.8 and 6.1.1.4'
N N 0.0061 0.0033 'International Tables Vol C Tables 4.2.6.8 and 6.1.1.4'
F F 0.0171 0.0103 'International Tables Vol C Tables 4.2.6.8 and 6.1.1.4'
P P 0.1023 0.0942 'International Tables Vol C Tables 4.2.6.8 and 6.1.1.4'
Ir Ir -1.4442 7.9887 'International Tables Vol C Tables 4.2.6.8 and 6.1.1.4'
O O 0.0106 0.0060 'International Tables Vol C Tables 4.2.6.8 and 6.1.1.4'

loop_
_geom_angle_atom_site_label_1
_geom_angle_atom_site_label_2
_geom_angle_atom_site_label_3
_geom_angle
_geom_angle_site_symmetry_1
_geom_angle_site_symmetry_3
_geom_angle_publ_flag
C22 Ir1 C11 89.3(2) . . ?
C22 Ir1 N2 80.5(3) . . ?
C11 Ir1 N2 94.6(2) . . ?
C22 Ir1 N1 93.4(2) . . ?
C11 Ir1 N1 80.8(2) . . ?
N2 Ir1 N1 172.5(2) . . ?
C22 Ir1 N3 98.8(2) . . ?
C11 Ir1 N3 171.7(2) . . ?
N2 Ir1 N3 88.4(2) . . ?
N1 Ir1 N3 97.0(2) . . ?
C22 Ir1 N5 173.8(2) . . ?
C11 Ir1 N5 96.8(2) . . ?
N2 Ir1 N5 98.0(2) . . ?
N1 Ir1 N5 88.5(2) . . ?
N3 Ir1 N5 75.1(2) . . ?
C1 N1 C5 120.2(6) . . ?
C1 N1 Ir1 124.3(4) . . ?
C5 N1 Ir1 115.5(4) . . ?
C12 N2 C16 119.9(6) . . ?
C12 N2 Ir1 124.2(5) . . ?
C16 N2 Ir1 115.9(5) . . ?
C23 N3 N4 105.6(5) . . ?
C23 N3 Ir1 117.9(5) . . ?
N4 N3 Ir1 136.5(4) . . ?
C25 N4 N3 110.6(6) . . ?
C25 N4 H4A 124.7 . . ?
N3 N4 H4A 124.7 . . ?
C30 N5 C26 118.7(6) . . ?
C30 N5 Ir1 125.0(5) . . ?
C26 N5 Ir1 116.1(5) . . ?
N1 C1 C2 122.0(6) . . ?
N1 C1 H1 119.0 . . ?
C2 C1 H1 119.0 . . ?
C1 C2 C3 118.9(7) . . ?
C1 C2 H2 120.6 . . ?
C3 C2 H2 120.6 . . ?
C4 C3 C2 120.1(7) . . ?
C4 C3 H3 120.0 . . ?
C2 C3 H3 120.0 . . ?
C3 C4 C5 119.2(6) . . ?
C3 C4 H4 120.4 . . ?
C5 C4 H4 120.4 . . ?
N1 C5 C4 119.7(6) . . ?
N1 C5 C6 114.1(6) . . ?
C4 C5 C6 126.2(6) . . ?
C7 C6 C11 121.8(6) . . ?
C7 C6 C5 123.1(6) . . ?
C11 C6 C5 115.1(5) . . ?
C6 C7 C8 119.1(7) . . ?
C6 C7 H7 120.5 . . ?
C8 C7 H7 120.5 . . ?
C9 C8 C7 120.1(7) . . ?
C9 C8 H8 119.9 . . ?
C7 C8 H8 119.9 . . ?
C8 C9 C10 120.1(7) . . ?
C8 C9 H9 120.0 . . ?
C10 C9 H9 120.0 . . ?
C11 C10 C9 122.3(7) . . ?
C11 C10 H10 118.8 . . ?
C9 C10 H10 118.8 . . ?
C10 C11 C6 116.5(6) . . ?
C10 C11 Ir1 129.1(5) . . ?
C6 C11 Ir1 114.3(5) . . ?
N2 C12 C13 121.8(7) . . ?
N2 C12 H12 119.1 . . ?
C13 C12 H12 119.1 . . ?
C14 C13 C12 119.6(7) . . ?
C14 C13 H13 120.2 . . ?
C12 C13 H13 120.2 . . ?
C13 C14 C15 120.1(7) . . ?
C13 C14 H14 119.9 . . ?
C15 C14 H14 119.9 . . ?
C14 C15 C16 119.6(8) . . ?
C14 C15 H15 120.2 . . ?
C16 C15 H15 120.2 . . ?
N2 C16 C15 119.0(7) . . ?
N2 C16 C17 114.3(6) . . ?
C15 C16 C17 126.7(7) . . ?
C18 C17 C22 121.4(7) . . ?
C18 C17 C16 123.7(6) . . ?
C22 C17 C16 114.9(6) . . ?
C19 C18 C17 119.9(7) . . ?
C19 C18 H18 120.1 . . ?
C17 C18 H18 120.1 . . ?
C18 C19 C20 119.9(7) . . ?
C18 C19 H19 120.1 . . ?
C20 C19 H19 120.1 . . ?
C21 C20 C19 120.0(7) . . ?
C21 C20 H20 120.0 . . ?
C19 C20 H20 120.0 . . ?
C20 C21 C22 122.9(7) . . ?
C20 C21 H21 118.5 . . ?
C22 C21 H21 118.5 . . ?
C21 C22 C17 115.9(6) . . ?
C21 C22 Ir1 129.8(5) . . ?
C17 C22 Ir1 114.3(5) . . ?
N3 C23 C24 110.6(7) . . ?
N3 C23 C26 116.1(6) . . ?
C24 C23 C26 133.3(7) . . ?
C25 C24 C23 104.4(7) . . ?
C25 C24 H24 127.8 . . ?
C23 C24 H24 127.8 . . ?
N4 C25 C24 108.8(7) . . ?
N4 C25 H25 125.6 . . ?
C24 C25 H25 125.6 . . ?
N5 C26 C27 119.7(8) . . ?
N5 C26 C23 114.7(7) . . ?
C27 C26 C23 125.6(7) . . ?
C28 C27 C26 122.0(8) . . ?
C28 C27 H27 119.0 . . ?
C26 C27 H27 119.0 . . ?
C27 C28 C29 118.1(8) . . ?
C27 C28 H28 120.9 . . ?
C29 C28 H28 120.9 . . ?
C28 C29 C30 119.1(8) . . ?
C28 C29 H29 120.5 . . ?
C30 C29 H29 120.5 . . ?
N5 C30 C29 122.5(7) . . ?
N5 C30 H30 118.8 . . ?
C29 C30 H30 118.8 . . ?
F6 P1 F5 95.1(5) . . ?
F6 P1 F2 89.4(4) . . ?
F5 P1 F2 88.7(3) . . ?
F6 P1 F1 175.5(4) . . ?
F5 P1 F1 89.4(4) . . ?
F2 P1 F1 91.1(4) . . ?
F6 P1 F3 88.4(4) . . ?
F5 P1 F3 176.4(5) . . ?
F2 P1 F3 90.6(3) . . ?
F1 P1 F3 87.1(4) . . ?
F6 P1 F4 91.0(4) . . ?
F5 P1 F4 91.7(3) . . ?
F2 P1 F4 179.3(4) . . ?
F1 P1 F4 88.4(3) . . ?
F3 P1 F4 88.9(3) . . ?
H1A O1 H1B 111.2 . . ?

loop_
_geom_bond_atom_site_label_1
_geom_bond_atom_site_label_2
_geom_bond_distance
_geom_bond_site_symmetry_2
_geom_bond_publ_flag
Ir1 C22 2.006(7) . ?
Ir1 C11 2.009(6) . ?
Ir1 N2 2.036(5) . ?
Ir1 N1 2.052(5) . ?
Ir1 N3 2.119(5) . ?
Ir1 N5 2.159(6) . ?
N1 C1 1.338(8) . ?
N1 C5 1.358(7) . ?
N2 C12 1.347(8) . ?
N2 C16 1.362(8) . ?
N3 C23 1.328(8) . ?
N3 N4 1.348(7) . ?
N4 C25 1.335(8) . ?
N4 H4A 0.8800 . ?
N5 C30 1.339(8) . ?
N5 C26 1.357(8) . ?
C1 C2 1.361(8) . ?
C1 H1 0.9500 . ?
C2 C3 1.376(9) . ?
C2 H2 0.9500 . ?
C3 C4 1.372(9) . ?
C3 H3 0.9500 . ?
C4 C5 1.393(8) . ?
C4 H4 0.9500 . ?
C5 C6 1.478(8) . ?
C6 C7 1.385(8) . ?
C6 C11 1.413(8) . ?
C7 C8 1.388(9) . ?
C7 H7 0.9500 . ?
C8 C9 1.369(9) . ?
C8 H8 0.9500 . ?
C9 C10 1.383(9) . ?
C9 H9 0.9500 . ?
C10 C11 1.377(9) . ?
C10 H10 0.9500 . ?
C12 C13 1.365(9) . ?
C12 H12 0.9500 . ?
C13 C14 1.357(10) . ?
C13 H13 0.9500 . ?
C14 C15 1.368(9) . ?
C14 H14 0.9500 . ?
C15 C16 1.410(9) . ?
C15 H15 0.9500 . ?
C16 C17 1.453(10) . ?
C17 C18 1.393(9) . ?
C17 C22 1.419(9) . ?
C18 C19 1.369(10) . ?
C18 H18 0.9500 . ?
C19 C20 1.391(9) . ?
C19 H19 0.9500 . ?
C20 C21 1.362(9) . ?
C20 H20 0.9500 . ?
C21 C22 1.392(9) . ?
C21 H21 0.9500 . ?
C23 C24 1.401(9) . ?
C23 C26 1.456(9) . ?
C24 C25 1.350(11) . ?
C24 H24 0.9500 . ?
C25 H25 0.9500 . ?
C26 C27 1.367(9) . ?
C27 C28 1.358(11) . ?
C27 H27 0.9500 . ?
C28 C29 1.370(10) . ?
C28 H28 0.9500 . ?
C29 C30 1.373(9) . ?
C29 H29 0.9500 . ?
C30 H30 0.9500 . ?
P1 F6 1.524(6) . ?
P1 F5 1.532(6) . ?
P1 F2 1.567(5) . ?
P1 F1 1.570(6) . ?
P1 F3 1.578(5) . ?
P1 F4 1.584(5) . ?
O1 H1A 0.8544 . ?
O1 H1B 0.8592 . ?

loop_
_geom_hbond_atom_site_label_D
_geom_hbond_atom_site_label_H
_geom_hbond_atom_site_label_A
_geom_hbond_distance_DH
_geom_hbond_distance_HA
_geom_hbond_distance_DA
_geom_hbond_angle_DHA
_geom_hbond_site_symmetry_A
O1 H1A F3 0.85 2.33 2.924(7) 127.2 1_455
O1 H1B F6 0.86 2.35 2.922(8) 124.3 4_466
O1 H1B F5 0.86 2.62 3.479(10) 175.6 4_466
N4 H4A O1 0.88 1.87 2.733(8) 165.4 5_676

loop_
_geom_torsion_atom_site_label_1
_geom_torsion_atom_site_label_2
_geom_torsion_atom_site_label_3
_geom_torsion_atom_site_label_4
_geom_torsion
_geom_torsion_site_symmetry_1
_geom_torsion_site_symmetry_2
_geom_torsion_site_symmetry_3
_geom_torsion_site_symmetry_4
_geom_torsion_publ_flag
C22 Ir1 N1 C1 92.7(5) . . . . ?
C11 Ir1 N1 C1 -178.5(6) . . . . ?
N3 Ir1 N1 C1 -6.6(5) . . . . ?
N5 Ir1 N1 C1 -81.4(5) . . . . ?
C22 Ir1 N1 C5 -85.5(5) . . . . ?
C11 Ir1 N1 C5 3.2(5) . . . . ?
N3 Ir1 N1 C5 175.2(5) . . . . ?
N5 Ir1 N1 C5 100.4(5) . . . . ?
C22 Ir1 N2 C12 177.7(6) . . . . ?
C11 Ir1 N2 C12 89.2(6) . . . . ?
N3 Ir1 N2 C12 -83.1(5) . . . . ?
N5 Ir1 N2 C12 -8.4(6) . . . . ?
C22 Ir1 N2 C16 -1.5(4) . . . . ?
C11 Ir1 N2 C16 -90.1(5) . . . . ?
N3 Ir1 N2 C16 97.7(4) . . . . ?
N5 Ir1 N2 C16 172.4(4) . . . . ?
C22 Ir1 N3 C23 179.9(5) . . . . ?
N2 Ir1 N3 C23 99.8(5) . . . . ?
N1 Ir1 N3 C23 -85.5(5) . . . . ?
N5 Ir1 N3 C23 1.0(4) . . . . ?
C22 Ir1 N3 N4 1.9(6) . . . . ?
N2 Ir1 N3 N4 -78.3(6) . . . . ?
N1 Ir1 N3 N4 96.5(6) . . . . ?
N5 Ir1 N3 N4 -177.0(6) . . . . ?
C23 N3 N4 C25 0.6(7) . . . . ?
Ir1 N3 N4 C25 178.7(5) . . . . ?
C11 Ir1 N5 C30 0.8(6) . . . . ?
N2 Ir1 N5 C30 96.4(5) . . . . ?
N1 Ir1 N5 C30 -79.8(5) . . . . ?
N3 Ir1 N5 C30 -177.4(6) . . . . ?
C11 Ir1 N5 C26 175.1(5) . . . . ?
N2 Ir1 N5 C26 -89.3(5) . . . . ?
N1 Ir1 N5 C26 94.5(5) . . . . ?
N3 Ir1 N5 C26 -3.1(4) . . . . ?
C5 N1 C1 C2 2.6(10) . . . . ?
Ir1 N1 C1 C2 -175.5(5) . . . . ?
N1 C1 C2 C3 -1.4(10) . . . . ?
C1 C2 C3 C4 -0.3(10) . . . . ?
C2 C3 C4 C5 0.9(10) . . . . ?
C1 N1 C5 C4 -2.0(9) . . . . ?
Ir1 N1 C5 C4 176.3(5) . . . . ?
C1 N1 C5 C6 176.9(6) . . . . ?
Ir1 N1 C5 C6 -4.8(7) . . . . ?
C3 C4 C5 N1 0.3(10) . . . . ?
C3 C4 C5 C6 -178.5(6) . . . . ?
N1 C5 C6 C7 -177.1(6) . . . . ?
C4 C5 C6 C7 1.7(11) . . . . ?
N1 C5 C6 C11 4.1(8) . . . . ?
C4 C5 C6 C11 -177.1(6) . . . . ?
C11 C6 C7 C8 -1.6(10) . . . . ?
C5 C6 C7 C8 179.6(6) . . . . ?
C6 C7 C8 C9 -0.8(11) . . . . ?
C7 C8 C9 C10 1.3(11) . . . . ?
C8 C9 C10 C11 0.6(11) . . . . ?
C9 C10 C11 C6 -2.8(10) . . . . ?
C9 C10 C11 Ir1 -178.7(5) . . . . ?
C7 C6 C11 C10 3.3(10) . . . . ?
C5 C6 C11 C10 -177.8(6) . . . . ?
C7 C6 C11 Ir1 179.8(5) . . . . ?
C5 C6 C11 Ir1 -1.3(7) . . . . ?
C22 Ir1 C11 C10 -91.4(6) . . . . ?
N2 Ir1 C11 C10 -11.0(7) . . . . ?
N1 Ir1 C11 C10 175.0(7) . . . . ?
N5 Ir1 C11 C10 87.7(6) . . . . ?
C22 Ir1 C11 C6 92.7(5) . . . . ?
N2 Ir1 C11 C6 173.1(5) . . . . ?
N1 Ir1 C11 C6 -0.9(5) . . . . ?
N5 Ir1 C11 C6 -88.2(5) . . . . ?
C16 N2 C12 C13 -1.4(10) . . . . ?
Ir1 N2 C12 C13 179.3(5) . . . . ?
N2 C12 C13 C14 0.7(11) . . . . ?
C12 C13 C14 C15 0.6(12) . . . . ?
C13 C14 C15 C16 -1.1(11) . . . . ?
C12 N2 C16 C15 0.9(9) . . . . ?
Ir1 N2 C16 C15 -179.8(5) . . . . ?
C12 N2 C16 C17 -177.6(6) . . . . ?
Ir1 N2 C16 C17 1.6(7) . . . . ?
C14 C15 C16 N2 0.4(10) . . . . ?
C14 C15 C16 C17 178.7(6) . . . . ?
N2 C16 C17 C18 178.5(6) . . . . ?
C15 C16 C17 C18 0.1(10) . . . . ?
N2 C16 C17 C22 -0.7(8) . . . . ?
C15 C16 C17 C22 -179.1(6) . . . . ?
C22 C17 C18 C19 0.2(10) . . . . ?
C16 C17 C18 C19 -178.9(6) . . . . ?
C17 C18 C19 C20 0.3(11) . . . . ?
C18 C19 C20 C21 -0.1(11) . . . . ?
C19 C20 C21 C22 -0.6(11) . . . . ?
C20 C21 C22 C17 1.1(10) . . . . ?
C20 C21 C22 Ir1 179.8(5) . . . . ?
C18 C17 C22 C21 -0.9(9) . . . . ?
C16 C17 C22 C21 178.3(6) . . . . ?
C18 C17 C22 Ir1 -179.8(5) . . . . ?
C16 C17 C22 Ir1 -0.6(7) . . . . ?
C11 Ir1 C22 C21 -82.8(6) . . . . ?
N2 Ir1 C22 C21 -177.6(6) . . . . ?
N1 Ir1 C22 C21 -2.0(6) . . . . ?
N3 Ir1 C22 C21 95.6(6) . . . . ?
C11 Ir1 C22 C17 95.9(5) . . . . ?
N2 Ir1 C22 C17 1.1(4) . . . . ?
N1 Ir1 C22 C17 176.7(5) . . . . ?
N3 Ir1 C22 C17 -85.7(5) . . . . ?
N4 N3 C23 C24 -0.8(7) . . . . ?
Ir1 N3 C23 C24 -179.4(4) . . . . ?
N4 N3 C23 C26 179.6(5) . . . . ?
Ir1 N3 C23 C26 1.1(7) . . . . ?
N3 C23 C24 C25 0.8(8) . . . . ?
C26 C23 C24 C25 -179.8(7) . . . . ?
N3 N4 C25 C24 -0.1(9) . . . . ?
C23 C24 C25 N4 -0.4(9) . . . . ?
C30 N5 C26 C27 -0.1(9) . . . . ?
Ir1 N5 C26 C27 -174.7(5) . . . . ?
C30 N5 C26 C23 179.3(6) . . . . ?
Ir1 N5 C26 C23 4.6(7) . . . . ?
N3 C23 C26 N5 -3.8(9) . . . . ?
C24 C23 C26 N5 176.8(7) . . . . ?
N3 C23 C26 C27 175.6(6) . . . . ?
C24 C23 C26 C27 -3.8(12) . . . . ?
N5 C26 C27 C28 0.2(11) . . . . ?
C23 C26 C27 C28 -179.1(7) . . . . ?
C26 C27 C28 C29 0.0(12) . . . . ?
C27 C28 C29 C30 -0.4(11) . . . . ?
C26 N5 C30 C29 -0.3(10) . . . . ?
Ir1 N5 C30 C29 173.9(5) . . . . ?
C28 C29 C30 N5 0.5(11) . . . . ?
